data_4121427
loop_
_publ_author_name
'Mori, Keiji'
'Kurihara, Kazuki'
'Yabe, Shinnosuke'
'Yamanaka, Masahiro'
'Akiyama, Takahiko'

_publ_section_title
;
 Double C(sp(3))-H Bond Functionalization Mediated by Sequential Hydride
 Shift/Cyclization Process: Diastereoselective Construction of
 Polyheterocycles.
;
_journal_issue 10
_journal_name_full 'Journal of the American Chemical Society'
_journal_page_first 3744
_journal_page_last 3747
_journal_paper_doi 10.1021/ja412706d
_journal_volume 136
_journal_year 2014
_chemical_formula_sum 'C20 H18 F3 N O'
_chemical_formula_weight 345.35
_chemical_name_systematic
; 
 ? 
;
_space_group_IT_number 19
_symmetry_cell_setting orthorhombic
_symmetry_space_group_name_Hall 'P 2ac 2ab'
_symmetry_space_group_name_H-M 'P 21 21 21'
_atom_sites_solution_hydrogens geom
_atom_sites_solution_primary direct
_atom_sites_solution_secondary difmap
_audit_creation_method SHELXL-97
_cell_angle_alpha 90.00
_cell_angle_beta 90.00
_cell_angle_gamma 90.00
_cell_formula_units_Z 4
_cell_length_a 5.6284(5)
_cell_length_b 15.5917(15)
_cell_length_c 18.8291(18)
_cell_measurement_reflns_used 4018
_cell_measurement_temperature 123
_cell_measurement_theta_max 27.25
_cell_measurement_theta_min 2.53
_cell_volume 1652.4(3)
_computing_cell_refinement 'APEX2 (Bruker AXS, 2006)'
_computing_data_collection 'APEX2 (Bruker AXS, 2006)'
_computing_data_reduction 'SAINT (Bruker AXS, 2004)'
_computing_molecular_graphics 'XSHEL (Bruker AXS,2002)'
_computing_publication_material 'XCIF (Bruker AXS, 2001)'
_computing_structure_refinement 'SHELXL-97 (Sheldrick, 1997)'
_computing_structure_solution 'SHELXS-97 (Sheldrick, 1997)'
_diffrn_ambient_temperature 123
_diffrn_detector_area_resol_mean 8.333
_diffrn_measured_fraction_theta_full 0.991
_diffrn_measured_fraction_theta_max 0.991
_diffrn_measurement_device_type 'Bruker APEXII CCD area detector'
_diffrn_measurement_method 'phi and omega scans'
_diffrn_radiation_monochromator 'Bruker Helios multilayer confocal mirror'
_diffrn_radiation_source 'Bruker TXS fine-focus rotating anode'
_diffrn_radiation_type MoK\a
_diffrn_radiation_wavelength 0.71073
_diffrn_reflns_av_R_equivalents 0.0298
_diffrn_reflns_av_sigmaI/netI 0.0356
_diffrn_reflns_limit_h_max 7
_diffrn_reflns_limit_h_min -6
_diffrn_reflns_limit_k_max 19
_diffrn_reflns_limit_k_min -20
_diffrn_reflns_limit_l_max 24
_diffrn_reflns_limit_l_min -16
_diffrn_reflns_number 9452
_diffrn_reflns_theta_full 27.55
_diffrn_reflns_theta_max 27.55
_diffrn_reflns_theta_min 1.70
_exptl_absorpt_coefficient_mu 0.108
_exptl_absorpt_correction_T_max 0.9839
_exptl_absorpt_correction_T_min 0.9786
_exptl_absorpt_correction_type empirical
_exptl_absorpt_process_details
;
SADABS Sheldrick 1996
;
_exptl_crystal_colour colorless
_exptl_crystal_density_diffrn 1.388
_exptl_crystal_density_method 'not measured'
_exptl_crystal_description stick
_exptl_crystal_F_000 720
_exptl_crystal_size_max 0.20
_exptl_crystal_size_mid 0.15
_exptl_crystal_size_min 0.15
_refine_diff_density_max 0.196
_refine_diff_density_min -0.185
_refine_diff_density_rms 0.035
_refine_ls_abs_structure_details 'Flack H D (1983), Acta Cryst. A39, 876-881'
_refine_ls_abs_structure_Flack -0.6(6)
_refine_ls_extinction_method none
_refine_ls_goodness_of_fit_ref 1.067
_refine_ls_hydrogen_treatment constr
_refine_ls_matrix_type full
_refine_ls_number_parameters 226
_refine_ls_number_reflns 3757
_refine_ls_number_restraints 0
_refine_ls_restrained_S_all 1.067
_refine_ls_R_factor_all 0.0441
_refine_ls_R_factor_gt 0.0345
_refine_ls_shift/su_max 0.000
_refine_ls_shift/su_mean 0.000
_refine_ls_structure_factor_coef Fsqd
_refine_ls_weighting_details 'calc w=1/[\s^2^(Fo^2^)+(0.0325P)^2^+0.3033P] where P=(Fo^2^+2Fc^2^)/3'
_refine_ls_weighting_scheme calc
_refine_ls_wR_factor_gt 0.0785
_refine_ls_wR_factor_ref 0.0834
_reflns_number_gt 3282
_reflns_number_total 3757
_reflns_threshold_expression >2sigma(I)
_cod_data_source_file ja412706d_si_005.cif
_cod_data_source_block shelxl
_cod_depositor_comments
;
The following automatic conversions were performed:

'_symmetry_cell_setting' value 'Orthorhombic' changed to
'orthorhombic' according to
/usr/data/users/saulius/crontab/automatic-downloads/current/ACS/lib/dictionaries/cif_core.dic
dictionary named 'cif_core.dic' version 2.4.2 from 2011-04-26.

Automatic conversion script
Id: cif_fix_values 2281 2013-09-26 08:29:07Z andrius 
;
_cod_original_sg_symbol_H-M 'P2(1)2(1)2(1) '
_cod_database_code 4121427

loop_
_symmetry_equiv_pos_as_xyz
'x, y, z'
'-x+1/2, -y, z+1/2'
'-x, y+1/2, -z+1/2'
'x+1/2, -y+1/2, -z'

loop_
_atom_site_label
_atom_site_type_symbol
_atom_site_fract_x
_atom_site_fract_y
_atom_site_fract_z
_atom_site_U_iso_or_equiv
_atom_site_adp_type
_atom_site_occupancy
_atom_site_symmetry_multiplicity
_atom_site_calc_flag
_atom_site_refinement_flags
C1 C 0.1700(3) 0.51070(10) 0.49925(8) 0.0285(4) Uani 1 1 d .
H1A H 0.1528 0.5221 0.5507 0.034 Uiso 1 1 calc R
H1B H 0.3326 0.4884 0.4914 0.034 Uiso 1 1 calc R
C2 C 0.2555(3) 0.59539(10) 0.39120(8) 0.0229(3) Uani 1 1 d .
H2 H 0.4241 0.5764 0.3969 0.027 Uiso 1 1 calc R
C3 C 0.1390(3) 0.53487(9) 0.33386(7) 0.0225(3) Uani 1 1 d .
H3 H -0.0327 0.5500 0.3282 0.027 Uiso 1 1 calc R
C4 C 0.1619(3) 0.43884(9) 0.35346(8) 0.0283(4) Uani 1 1 d .
H4A H 0.1377 0.4042 0.3100 0.034 Uiso 1 1 calc R
H4B H 0.3258 0.4281 0.3704 0.034 Uiso 1 1 calc R
C5 C -0.0098(3) 0.40836(9) 0.40951(8) 0.0258(3) Uani 1 1 d .
C6 C -0.1756(3) 0.34502(10) 0.39261(9) 0.0310(4) Uani 1 1 d .
H6 H -0.1800 0.3226 0.3457 0.037 Uiso 1 1 calc R
C7 C -0.3340(3) 0.31424(10) 0.44288(10) 0.0351(4) Uani 1 1 d .
H7 H -0.4453 0.2709 0.4305 0.042 Uiso 1 1 calc R
C8 C -0.3294(3) 0.34679(11) 0.51118(10) 0.0354(4) Uani 1 1 d .
H8 H -0.4368 0.3258 0.5460 0.043 Uiso 1 1 calc R
C9 C -0.1664(3) 0.41047(11) 0.52858(9) 0.0318(4) Uani 1 1 d .
H9 H -0.1648 0.4333 0.5754 0.038 Uiso 1 1 calc R
C10 C -0.0058(3) 0.44125(10) 0.47869(8) 0.0266(3) Uani 1 1 d .
C11 C -0.0934(3) 0.62704(10) 0.46182(8) 0.0253(3) Uani 1 1 d .
H11A H -0.1646 0.6186 0.5094 0.030 Uiso 1 1 calc R
H11B H -0.1923 0.5960 0.4268 0.030 Uiso 1 1 calc R
C12 C -0.0907(3) 0.72238(10) 0.44383(8) 0.0273(4) Uani 1 1 d .
H12A H -0.2503 0.7393 0.4267 0.033 Uiso 1 1 calc R
H12B H -0.0577 0.7553 0.4877 0.033 Uiso 1 1 calc R
C13 C 0.0896(3) 0.74616(10) 0.38861(8) 0.0248(3) Uani 1 1 d .
C14 C 0.0953(3) 0.83017(10) 0.36240(9) 0.0333(4) Uani 1 1 d .
H14 H -0.0233 0.8698 0.3769 0.040 Uiso 1 1 calc R
C15 C 0.2708(4) 0.85651(11) 0.31568(9) 0.0389(4) Uani 1 1 d .
H15 H 0.2709 0.9135 0.2979 0.047 Uiso 1 1 calc R
C16 C 0.4447(4) 0.79990(12) 0.29517(9) 0.0378(4) Uani 1 1 d .
H16 H 0.5670 0.8181 0.2638 0.045 Uiso 1 1 calc R
C17 C 0.4419(3) 0.71617(11) 0.32018(9) 0.0309(4) Uani 1 1 d .
H17 H 0.5631 0.6774 0.3060 0.037 Uiso 1 1 calc R
C18 C 0.2620(3) 0.68826(9) 0.36613(8) 0.0239(3) Uani 1 1 d .
C19 C 0.2665(3) 0.54950(9) 0.26462(9) 0.0296(4) Uani 1 1 d .
C20 C 0.1339(4) 0.59594(11) 0.20393(8) 0.0341(4) Uani 1 1 d .
F1 F 0.0149(3) 0.53768(7) 0.16626(6) 0.0605(4) Uani 1 1 d .
F2 F 0.2828(2) 0.63538(7) 0.16032(6) 0.0552(3) Uani 1 1 d .
F3 F -0.0220(2) 0.65369(7) 0.22613(5) 0.0397(3) Uani 1 1 d .
N1 N 0.1469(2) 0.59239(8) 0.46113(6) 0.0236(3) Uani 1 1 d .
O1 O 0.4639(3) 0.52387(9) 0.25235(7) 0.0474(4) Uani 1 1 d .

loop_
_atom_site_aniso_label
_atom_site_aniso_U_11
_atom_site_aniso_U_22
_atom_site_aniso_U_33
_atom_site_aniso_U_23
_atom_site_aniso_U_13
_atom_site_aniso_U_12
C1 0.0289(9) 0.0293(8) 0.0274(8) 0.0067(6) -0.0068(7) -0.0011(7)
C2 0.0160(7) 0.0243(7) 0.0283(7) 0.0016(6) -0.0013(6) 0.0005(6)
C3 0.0213(8) 0.0202(7) 0.0261(7) 0.0004(6) 0.0026(6) 0.0035(6)
C4 0.0336(9) 0.0203(7) 0.0310(8) 0.0013(6) 0.0032(7) 0.0050(7)
C5 0.0271(8) 0.0173(7) 0.0329(8) 0.0055(6) -0.0015(7) 0.0050(7)
C6 0.0366(9) 0.0183(7) 0.0381(8) 0.0029(6) -0.0051(8) 0.0032(7)
C7 0.0308(9) 0.0202(8) 0.0542(11) 0.0080(7) -0.0044(8) -0.0001(7)
C8 0.0330(9) 0.0262(8) 0.0471(10) 0.0128(7) 0.0068(8) 0.0016(8)
C9 0.0360(9) 0.0262(8) 0.0332(8) 0.0091(7) 0.0008(7) 0.0028(8)
C10 0.0264(8) 0.0215(7) 0.0319(8) 0.0085(6) -0.0038(7) 0.0031(7)
C11 0.0240(8) 0.0269(8) 0.0250(7) -0.0033(6) 0.0024(6) -0.0010(7)
C12 0.0285(9) 0.0269(8) 0.0264(7) -0.0056(6) -0.0020(7) 0.0031(7)
C13 0.0261(8) 0.0232(7) 0.0251(7) -0.0017(6) -0.0077(6) -0.0026(7)
C14 0.0424(11) 0.0226(8) 0.0348(8) -0.0012(7) -0.0069(8) 0.0005(7)
C15 0.0491(12) 0.0261(8) 0.0416(10) 0.0075(7) -0.0081(9) -0.0111(9)
C16 0.0366(11) 0.0398(10) 0.0369(9) 0.0097(8) -0.0022(8) -0.0174(9)
C17 0.0232(9) 0.0349(9) 0.0344(9) 0.0037(7) -0.0026(7) -0.0063(7)
C18 0.0216(8) 0.0240(7) 0.0260(7) 0.0002(6) -0.0050(6) -0.0046(7)
C19 0.0367(10) 0.0190(7) 0.0332(8) -0.0025(6) 0.0104(7) 0.0021(7)
C20 0.0494(11) 0.0272(8) 0.0257(8) -0.0013(7) 0.0063(8) -0.0039(9)
F1 0.1007(10) 0.0404(6) 0.0402(6) -0.0065(5) -0.0167(7) -0.0144(7)
F2 0.0701(8) 0.0511(7) 0.0445(6) 0.0185(5) 0.0233(6) 0.0006(6)
F3 0.0471(6) 0.0381(6) 0.0339(5) 0.0046(4) -0.0032(5) 0.0102(5)
N1 0.0233(7) 0.0235(6) 0.0240(6) 0.0028(5) -0.0029(5) -0.0015(6)
O1 0.0437(9) 0.0422(8) 0.0564(8) 0.0058(6) 0.0263(7) 0.0174(7)

loop_
_atom_type_symbol
_atom_type_description
_atom_type_scat_dispersion_real
_atom_type_scat_dispersion_imag
_atom_type_scat_source
C C 0.0033 0.0016 'International Tables Vol C Tables 4.2.6.8 and 6.1.1.4'
H H 0.0000 0.0000 'International Tables Vol C Tables 4.2.6.8 and 6.1.1.4'
N N 0.0061 0.0033 'International Tables Vol C Tables 4.2.6.8 and 6.1.1.4'
O O 0.0106 0.0060 'International Tables Vol C Tables 4.2.6.8 and 6.1.1.4'
F F 0.0171 0.0103 'International Tables Vol C Tables 4.2.6.8 and 6.1.1.4'

loop_
_geom_angle_atom_site_label_1
_geom_angle_atom_site_label_2
_geom_angle_atom_site_label_3
_geom_angle
N1 C1 C10 115.91(13)
N1 C1 H1A 108.3
C10 C1 H1A 108.3
N1 C1 H1B 108.3
C10 C1 H1B 108.3
H1A C1 H1B 107.4
N1 C2 C18 108.76(12)
N1 C2 C3 115.25(12)
C18 C2 C3 111.50(11)
N1 C2 H2 107.0
C18 C2 H2 107.0
C3 C2 H2 107.0
C19 C3 C4 108.26(12)
C19 C3 C2 107.69(12)
C4 C3 C2 112.39(12)
C19 C3 H3 109.5
C4 C3 H3 109.5
C2 C3 H3 109.5
C5 C4 C3 114.72(13)
C5 C4 H4A 108.6
C3 C4 H4A 108.6
C5 C4 H4B 108.6
C3 C4 H4B 108.6
H4A C4 H4B 107.6
C6 C5 C10 118.84(15)
C6 C5 C4 119.48(14)
C10 C5 C4 121.68(14)
C7 C6 C5 121.29(16)
C7 C6 H6 119.4
C5 C6 H6 119.4
C8 C7 C6 119.73(17)
C8 C7 H7 120.1
C6 C7 H7 120.1
C7 C8 C9 119.57(17)
C7 C8 H8 120.2
C9 C8 H8 120.2
C10 C9 C8 121.09(16)
C10 C9 H9 119.5
C8 C9 H9 119.5
C9 C10 C5 119.47(15)
C9 C10 C1 119.89(14)
C5 C10 C1 120.63(14)
N1 C11 C12 110.51(13)
N1 C11 H11A 109.5
C12 C11 H11A 109.5
N1 C11 H11B 109.5
C12 C11 H11B 109.5
H11A C11 H11B 108.1
C13 C12 C11 113.70(13)
C13 C12 H12A 108.8
C11 C12 H12A 108.8
C13 C12 H12B 108.8
C11 C12 H12B 108.8
H12A C12 H12B 107.7
C18 C13 C14 118.94(15)
C18 C13 C12 121.50(14)
C14 C13 C12 119.42(15)
C15 C14 C13 121.18(17)
C15 C14 H14 119.4
C13 C14 H14 119.4
C16 C15 C14 119.75(16)
C16 C15 H15 120.1
C14 C15 H15 120.1
C15 C16 C17 120.06(17)
C15 C16 H16 120.0
C17 C16 H16 120.0
C16 C17 C18 120.67(17)
C16 C17 H17 119.7
C18 C17 H17 119.7
C13 C18 C17 119.35(14)
C13 C18 C2 120.40(14)
C17 C18 C2 120.25(14)
O1 C19 C3 123.79(16)
O1 C19 C20 117.37(15)
C3 C19 C20 118.76(14)
F2 C20 F3 107.41(13)
F2 C20 F1 107.72(13)
F3 C20 F1 107.34(16)
F2 C20 C19 111.75(16)
F3 C20 C19 113.89(13)
F1 C20 C19 108.47(13)
C2 N1 C11 112.76(12)
C2 N1 C1 115.72(13)
C11 N1 C1 113.56(13)

loop_
_geom_bond_atom_site_label_1
_geom_bond_atom_site_label_2
_geom_bond_distance
C1 N1 1.4677(19)
C1 C10 1.517(2)
C1 H1A 0.9900
C1 H1B 0.9900
C2 N1 1.4524(19)
C2 C18 1.523(2)
C2 C3 1.577(2)
C2 H2 1.0000
C3 C19 1.506(2)
C3 C4 1.548(2)
C3 H3 1.0000
C4 C5 1.508(2)
C4 H4A 0.9900
C4 H4B 0.9900
C5 C6 1.395(2)
C5 C10 1.400(2)
C6 C7 1.386(3)
C6 H6 0.9500
C7 C8 1.383(3)
C7 H7 0.9500
C8 C9 1.391(3)
C8 H8 0.9500
C9 C10 1.389(2)
C9 H9 0.9500
C11 N1 1.457(2)
C11 C12 1.525(2)
C11 H11A 0.9900
C11 H11B 0.9900
C12 C13 1.500(2)
C12 H12A 0.9900
C12 H12B 0.9900
C13 C18 1.391(2)
C13 C14 1.400(2)
C14 C15 1.385(3)
C14 H14 0.9500
C15 C16 1.373(3)
C15 H15 0.9500
C16 C17 1.388(2)
C16 H16 0.9500
C17 C18 1.401(2)
C17 H17 0.9500
C19 O1 1.203(2)
C19 C20 1.545(2)
C20 F2 1.325(2)
C20 F3 1.325(2)
C20 F1 1.333(2)
